data_4306015
loop_
_publ_author_name
'Manuel Temprado'
'James Eric McDonough'
'Arjun Mendiratta'
'Yi-Chou Tsai'
'George C. Fortman'
'Christopher C. Cummins'
'Elena V. Rybak-Akimova'
'Carl D. Hoff'

_publ_section_title
;
Thermodynamic and Kinetic Studies of H Atom Transfer from
HMo(CO)3(\h5-C5H5) to Mo(N[t-Bu]Ar)3 and (PhCN)Mo(N[t-Bu]Ar)3: Direct
Insertion of Benzonitrile into the Mo-H Bond of HMo(N[t-Bu]Ar)3 forming
(Ph(H)C=N)Mo(N[t-Bu]Ar)3
;
_journal_name_full 'Inorganic Chemistry'
_journal_page_first 9380
_journal_page_last 9389
_journal_paper_doi 10.1021/ic800945m
_journal_volume 47
_journal_year 2008
_chemical_formula_sum 'C36 H55 Mo N3'
_chemical_formula_weight 625.77
_chemical_name_systematic
; 
 ? 
;
_space_group_IT_number 14
_symmetry_cell_setting monoclinic
_symmetry_space_group_name_Hall '-P 2yn'
_symmetry_space_group_name_H-M 'P 1 21/n 1'
_atom_sites_solution_hydrogens geom
_atom_sites_solution_primary direct
_atom_sites_solution_secondary difmap
_audit_creation_method SHELXL-97
_cell_angle_alpha 90.00
_cell_angle_beta 99.0370(10)
_cell_angle_gamma 90.00
_cell_formula_units_Z 4
_cell_length_a 11.2104(7)
_cell_length_b 17.1497(11)
_cell_length_c 18.2932(12)
_cell_measurement_reflns_used 9860
_cell_measurement_temperature 183(2)
_cell_measurement_theta_max 29.6645
_cell_measurement_theta_min 2.1895
_cell_volume 3473.3(4)
_computing_cell_refinement 'Bruker SAINT'
_computing_data_collection 'Bruker APEX2'
_computing_data_reduction 'Bruker SAINT'
_computing_molecular_graphics 'Bruker SHELXTL'
_computing_publication_material 'Bruker SHELXTL'
_computing_structure_refinement 'SHELXL-97 (Sheldrick, 2008)'
_computing_structure_solution 'SHELXS-97 (Sheldrick, 2008)'
_diffrn_ambient_temperature 183(2)
_diffrn_measured_fraction_theta_full 0.980
_diffrn_measured_fraction_theta_max 0.980
_diffrn_measurement_device_type 'CCD area detector'
_diffrn_measurement_method 'phi and omega scans'
_diffrn_radiation_monochromator graphite
_diffrn_radiation_source 'fine-focus sealed tube'
_diffrn_radiation_type MoK\a
_diffrn_radiation_wavelength 0.71073
_diffrn_reflns_av_R_equivalents 0.0187
_diffrn_reflns_av_sigmaI/netI 0.0213
_diffrn_reflns_limit_h_max 13
_diffrn_reflns_limit_h_min -13
_diffrn_reflns_limit_k_max 21
_diffrn_reflns_limit_k_min -21
_diffrn_reflns_limit_l_max 10
_diffrn_reflns_limit_l_min -22
_diffrn_reflns_number 17543
_diffrn_reflns_theta_full 26.37
_diffrn_reflns_theta_max 26.37
_diffrn_reflns_theta_min 2.19
_exptl_absorpt_coefficient_mu 0.404
_exptl_absorpt_correction_T_max 0.90254
_exptl_absorpt_correction_T_min 0.81179
_exptl_absorpt_correction_type empirical
_exptl_absorpt_process_details 'SADABS (Sheldrick, 2005)'
_exptl_crystal_colour brown
_exptl_crystal_density_diffrn 1.197
_exptl_crystal_density_method 'not measured'
_exptl_crystal_description block
_exptl_crystal_F_000 1336
_exptl_crystal_size_max 0.52
_exptl_crystal_size_mid 0.40
_exptl_crystal_size_min 0.26
_refine_diff_density_max 0.246
_refine_diff_density_min -0.456
_refine_diff_density_rms 0.050
_refine_ls_extinction_method none
_refine_ls_goodness_of_fit_ref 1.029
_refine_ls_hydrogen_treatment mixed
_refine_ls_matrix_type full
_refine_ls_number_parameters 380
_refine_ls_number_reflns 6956
_refine_ls_number_restraints 1
_refine_ls_restrained_S_all 1.029
_refine_ls_R_factor_all 0.0284
_refine_ls_R_factor_gt 0.0254
_refine_ls_shift/su_max 0.002
_refine_ls_shift/su_mean 0.000
_refine_ls_structure_factor_coef Fsqd
_refine_ls_weighting_details 'calc w=1/[\s^2^(Fo^2^)+(0.0345P)^2^+1.5692P] where P=(Fo^2^+2Fc^2^)/3'
_refine_ls_weighting_scheme calc
_refine_ls_wR_factor_gt 0.0675
_refine_ls_wR_factor_ref 0.0692
_reflns_number_gt 6383
_reflns_number_total 6956
_reflns_threshold_expression >2sigma(I)
_cod_data_source_file ic800945m_si_002_1.cif
_cod_data_source_block 01099
_cod_depositor_comments
;
The following automatic conversions were performed:
'_symmetry_cell_setting' value 'Monoclinic' changed to 'monoclinic'
according to '/home/saulius/struct/CIF-dictionaries/cif_core.dic'
dictionary named 'cif_core.dic' version 2.4.1 from 2010-06-29.

Automatic conversion script
Id: cif_fix_enum 1527 2010-12-29 10:47:43Z saulius 
;
_cod_database_code 4306015

loop_
_symmetry_equiv_pos_as_xyz
'x, y, z'
'-x+1/2, y+1/2, -z+1/2'
'-x, -y, -z'
'x-1/2, -y-1/2, z-1/2'

loop_
_atom_site_label
_atom_site_type_symbol
_atom_site_fract_x
_atom_site_fract_y
_atom_site_fract_z
_atom_site_U_iso_or_equiv
_atom_site_adp_type
_atom_site_occupancy
_atom_site_symmetry_multiplicity
_atom_site_calc_flag
_atom_site_refinement_flags
_atom_site_disorder_assembly
_atom_site_disorder_group
Mo1 Mo 0.914186(12) 0.169368(7) 0.078004(7) 0.02570(5) Uani 1 1 d D . .
H1 H 0.9141(18) 0.0874(9) 0.0376(11) 0.046(5) Uiso 1 1 d D . .
N1 N 0.74135(12) 0.17348(7) 0.08612(8) 0.0285(3) Uani 1 1 d . . .
C11 C 1.00467(14) 0.18688(9) 0.22617(9) 0.0290(3) Uani 1 1 d . . .
C12 C 0.93259(15) 0.15683(10) 0.27511(9) 0.0335(4) Uani 1 1 d . . .
H12 H 0.9042 0.1047 0.2692 0.040 Uiso 1 1 calc R . .
C13 C 0.90166(16) 0.20185(11) 0.33235(10) 0.0383(4) Uani 1 1 d . . .
C14 C 0.94326(17) 0.27829(11) 0.33994(10) 0.0401(4) Uani 1 1 d . . .
H14 H 0.9226 0.3094 0.3790 0.048 Uiso 1 1 calc R . .
C15 C 1.01393(16) 0.31019(10) 0.29209(10) 0.0364(4) Uani 1 1 d . . .
C16 C 1.04479(15) 0.26382(10) 0.23526(9) 0.0326(3) Uani 1 1 d . . .
H16 H 1.0939 0.2849 0.2023 0.039 Uiso 1 1 calc R . .
C17 C 1.13387(15) 0.08513(10) 0.18025(10) 0.0343(4) Uani 1 1 d . . .
C131 C 0.8242(2) 0.16810(14) 0.38523(14) 0.0608(6) Uani 1 1 d . . .
H13A H 0.7871 0.1194 0.3648 0.091 Uiso 1 1 calc R . .
H13B H 0.7607 0.2055 0.3921 0.091 Uiso 1 1 calc R . .
H13C H 0.8745 0.1576 0.4330 0.091 Uiso 1 1 calc R . .
C151 C 1.0573(2) 0.39360(11) 0.30064(12) 0.0500(5) Uani 1 1 d . . .
H15A H 0.9880 0.4290 0.2907 0.075 Uiso 1 1 calc R . .
H15B H 1.1131 0.4040 0.2656 0.075 Uiso 1 1 calc R . .
H15C H 1.0991 0.4019 0.3513 0.075 Uiso 1 1 calc R . .
C171 C 1.24336(18) 0.12532(14) 0.22485(14) 0.0576(6) Uani 1 1 d . . .
H17A H 1.2635 0.1720 0.1984 0.086 Uiso 1 1 calc R . .
H17B H 1.3123 0.0895 0.2313 0.086 Uiso 1 1 calc R . .
H17C H 1.2245 0.1403 0.2735 0.086 Uiso 1 1 calc R . .
C172 C 1.16658(19) 0.05789(12) 0.10649(11) 0.0473(5) Uani 1 1 d . . .
H17D H 1.0976 0.0305 0.0782 0.071 Uiso 1 1 calc R . .
H17E H 1.2360 0.0225 0.1156 0.071 Uiso 1 1 calc R . .
H17F H 1.1872 0.1031 0.0782 0.071 Uiso 1 1 calc R . .
C173 C 1.09812(19) 0.01452(11) 0.22259(11) 0.0470(5) Uani 1 1 d . . .
H17G H 1.0800 0.0313 0.2709 0.070 Uiso 1 1 calc R . .
H17H H 1.1649 -0.0230 0.2298 0.070 Uiso 1 1 calc R . .
H17I H 1.0265 -0.0101 0.1943 0.070 Uiso 1 1 calc R . .
N2 N 1.03155(12) 0.14132(8) 0.16499(7) 0.0291(3) Uani 1 1 d . . .
C21 C 0.70897(14) 0.25461(9) 0.08743(9) 0.0286(3) Uani 1 1 d . . .
C22 C 0.72387(14) 0.29602(10) 0.15374(9) 0.0321(3) Uani 1 1 d . . .
H22 H 0.7496 0.2694 0.1990 0.039 Uiso 1 1 calc R . .
C23 C 0.70148(15) 0.37603(10) 0.15465(10) 0.0351(4) Uani 1 1 d . . .
C24 C 0.66672(15) 0.41411(10) 0.08801(11) 0.0377(4) Uani 1 1 d . . .
H24 H 0.6524 0.4687 0.0883 0.045 Uiso 1 1 calc R . .
C25 C 0.65213(15) 0.37494(10) 0.02075(10) 0.0356(4) Uani 1 1 d . . .
C26 C 0.67117(14) 0.29472(10) 0.02123(9) 0.0318(3) Uani 1 1 d . . .
H26 H 0.6583 0.2667 -0.0241 0.038 Uiso 1 1 calc R . .
C27 C 0.64569(15) 0.11511(10) 0.09349(10) 0.0358(4) Uani 1 1 d . . .
C231 C 0.7165(2) 0.42029(12) 0.22696(12) 0.0508(5) Uani 1 1 d . . .
H23A H 0.7654 0.4670 0.2230 0.076 Uiso 1 1 calc R . .
H23B H 0.7569 0.3869 0.2668 0.076 Uiso 1 1 calc R . .
H23C H 0.6369 0.4356 0.2379 0.076 Uiso 1 1 calc R . .
C251 C 0.6240(2) 0.41897(13) -0.05114(12) 0.0550(5) Uani 1 1 d . . .
H25A H 0.5552 0.4538 -0.0493 0.082 Uiso 1 1 calc R . .
H25B H 0.6039 0.3820 -0.0920 0.082 Uiso 1 1 calc R . .
H25C H 0.6945 0.4498 -0.0589 0.082 Uiso 1 1 calc R . .
C271 C 0.5991(2) 0.12596(13) 0.16690(13) 0.0544(5) Uani 1 1 d . . .
H27A H 0.6667 0.1219 0.2078 0.082 Uiso 1 1 calc R . .
H27B H 0.5394 0.0855 0.1722 0.082 Uiso 1 1 calc R . .
H27C H 0.5615 0.1774 0.1679 0.082 Uiso 1 1 calc R . .
C272 C 0.5411(2) 0.12303(14) 0.02970(14) 0.0597(6) Uani 1 1 d . . .
H27D H 0.5075 0.1758 0.0296 0.089 Uiso 1 1 calc R . .
H27E H 0.4783 0.0849 0.0358 0.089 Uiso 1 1 calc R . .
H27F H 0.5703 0.1135 -0.0173 0.089 Uiso 1 1 calc R . .
C273 C 0.70096(19) 0.03376(11) 0.09208(13) 0.0509(5) Uani 1 1 d . . .
H27G H 0.7268 0.0250 0.0440 0.076 Uiso 1 1 calc R . .
H27H H 0.6407 -0.0055 0.0999 0.076 Uiso 1 1 calc R . .
H27I H 0.7709 0.0296 0.1314 0.076 Uiso 1 1 calc R . .
N3 N 0.97567(12) 0.22788(8) -0.00015(7) 0.0284(3) Uani 1 1 d . . .
C31 C 1.04512(14) 0.29214(9) 0.03428(8) 0.0285(3) Uani 1 1 d . . .
C32 C 1.17040(15) 0.28772(10) 0.05435(9) 0.0342(4) Uani 1 1 d . . .
H32 H 1.2120 0.2426 0.0419 0.041 Uiso 1 1 calc R . .
C33 C 1.23514(16) 0.34841(12) 0.09227(10) 0.0394(4) Uani 1 1 d . . .
C34 C 1.17314(17) 0.41448(11) 0.10936(10) 0.0388(4) Uani 1 1 d . . .
H34 H 1.2170 0.4562 0.1351 0.047 Uiso 1 1 calc R . .
C35 C 1.04936(16) 0.42094(10) 0.08990(10) 0.0354(4) Uani 1 1 d . . .
C36 C 0.98577(15) 0.35907(10) 0.05252(9) 0.0313(3) Uani 1 1 d . . .
H36 H 0.9006 0.3627 0.0393 0.038 Uiso 1 1 calc R . .
C37 C 0.97387(16) 0.21420(10) -0.08079(9) 0.0339(4) Uani 1 1 d . . .
C331 C 1.36961(19) 0.34140(15) 0.11652(15) 0.0627(6) Uani 1 1 d . . .
H33A H 1.4030 0.3925 0.1325 0.094 Uiso 1 1 calc R . .
H33B H 1.4075 0.3226 0.0751 0.094 Uiso 1 1 calc R . .
H33C H 1.3858 0.3045 0.1578 0.094 Uiso 1 1 calc R . .
C351 C 0.9832(2) 0.49357(11) 0.10754(12) 0.0511(5) Uani 1 1 d . . .
H35A H 1.0387 0.5276 0.1397 0.077 Uiso 1 1 calc R . .
H35B H 0.9156 0.4791 0.1328 0.077 Uiso 1 1 calc R . .
H35C H 0.9524 0.5211 0.0615 0.077 Uiso 1 1 calc R . .
C371 C 0.9790(2) 0.29192(12) -0.12109(10) 0.0476(5) Uani 1 1 d . . .
H37A H 0.9099 0.3242 -0.1135 0.071 Uiso 1 1 calc R . .
H37B H 0.9763 0.2823 -0.1741 0.071 Uiso 1 1 calc R . .
H37C H 1.0542 0.3191 -0.1015 0.071 Uiso 1 1 calc R . .
C372 C 0.8551(2) 0.17407(12) -0.11169(11) 0.0470(5) Uani 1 1 d . . .
H37D H 0.8492 0.1245 -0.0858 0.070 Uiso 1 1 calc R . .
H37E H 0.8525 0.1641 -0.1647 0.070 Uiso 1 1 calc R . .
H37F H 0.7874 0.2078 -0.1045 0.070 Uiso 1 1 calc R . .
C373 C 1.0791(2) 0.16184(13) -0.09349(12) 0.0510(5) Uani 1 1 d . . .
H37G H 1.1556 0.1878 -0.0746 0.076 Uiso 1 1 calc R . .
H37H H 1.0747 0.1519 -0.1466 0.076 Uiso 1 1 calc R . .
H37I H 1.0744 0.1123 -0.0674 0.076 Uiso 1 1 calc R . .

loop_
_atom_site_aniso_label
_atom_site_aniso_U_11
_atom_site_aniso_U_22
_atom_site_aniso_U_33
_atom_site_aniso_U_23
_atom_site_aniso_U_13
_atom_site_aniso_U_12
Mo1 0.02645(8) 0.02445(8) 0.02605(8) -0.00067(5) 0.00369(5) -0.00079(5)
N1 0.0274(7) 0.0266(7) 0.0314(7) 0.0013(5) 0.0039(5) -0.0012(5)
C11 0.0280(8) 0.0316(8) 0.0260(8) -0.0009(6) 0.0000(6) 0.0055(6)
C12 0.0323(8) 0.0345(9) 0.0332(9) 0.0017(7) 0.0037(7) 0.0048(7)
C13 0.0360(9) 0.0468(10) 0.0329(9) 0.0030(8) 0.0076(7) 0.0105(8)
C14 0.0421(10) 0.0475(10) 0.0295(8) -0.0072(7) 0.0018(7) 0.0140(8)
C15 0.0367(9) 0.0347(9) 0.0349(9) -0.0057(7) -0.0031(7) 0.0059(7)
C16 0.0326(8) 0.0336(9) 0.0305(8) -0.0006(7) 0.0016(7) 0.0020(7)
C17 0.0332(8) 0.0330(8) 0.0361(9) -0.0013(7) 0.0035(7) 0.0080(7)
C131 0.0648(15) 0.0684(15) 0.0567(14) 0.0053(11) 0.0331(12) 0.0104(11)
C151 0.0583(12) 0.0379(10) 0.0521(12) -0.0145(9) 0.0035(10) 0.0024(9)
C171 0.0334(10) 0.0588(13) 0.0757(15) -0.0143(11) -0.0069(10) 0.0086(9)
C172 0.0532(12) 0.0459(11) 0.0456(11) 0.0018(9) 0.0163(9) 0.0192(9)
C173 0.0564(12) 0.0372(10) 0.0480(11) 0.0080(8) 0.0106(9) 0.0148(9)
N2 0.0307(7) 0.0278(7) 0.0285(7) -0.0013(5) 0.0040(5) 0.0042(5)
C21 0.0216(7) 0.0299(8) 0.0347(8) 0.0012(6) 0.0052(6) -0.0009(6)
C22 0.0295(8) 0.0350(9) 0.0319(8) 0.0017(7) 0.0048(6) 0.0015(7)
C23 0.0286(8) 0.0354(9) 0.0422(9) -0.0046(7) 0.0078(7) 0.0025(7)
C24 0.0288(8) 0.0293(8) 0.0544(11) 0.0011(8) 0.0052(8) 0.0031(7)
C25 0.0277(8) 0.0361(9) 0.0417(9) 0.0082(7) 0.0017(7) -0.0002(7)
C26 0.0285(8) 0.0344(9) 0.0317(8) 0.0006(7) 0.0023(6) -0.0034(7)
C27 0.0329(9) 0.0336(9) 0.0402(9) 0.0045(7) 0.0032(7) -0.0084(7)
C231 0.0594(13) 0.0447(11) 0.0497(12) -0.0111(9) 0.0123(10) 0.0072(9)
C251 0.0613(13) 0.0460(11) 0.0527(12) 0.0167(10) -0.0062(10) -0.0013(10)
C271 0.0519(12) 0.0556(13) 0.0606(13) 0.0019(10) 0.0240(10) -0.0140(10)
C272 0.0468(12) 0.0572(13) 0.0675(14) 0.0092(11) -0.0143(10) -0.0212(10)
C273 0.0526(12) 0.0309(9) 0.0706(14) 0.0054(9) 0.0137(10) -0.0090(8)
N3 0.0304(7) 0.0264(7) 0.0290(7) -0.0036(5) 0.0059(5) -0.0047(5)
C31 0.0311(8) 0.0283(8) 0.0267(8) -0.0002(6) 0.0066(6) -0.0060(6)
C32 0.0310(8) 0.0360(9) 0.0368(9) -0.0018(7) 0.0092(7) -0.0032(7)
C33 0.0312(9) 0.0490(10) 0.0386(9) -0.0019(8) 0.0072(7) -0.0111(8)
C34 0.0427(10) 0.0374(9) 0.0365(9) -0.0045(7) 0.0066(8) -0.0179(8)
C35 0.0439(10) 0.0280(8) 0.0345(9) -0.0007(7) 0.0070(7) -0.0067(7)
C36 0.0314(8) 0.0289(8) 0.0334(8) -0.0005(7) 0.0042(7) -0.0032(7)
C37 0.0397(9) 0.0340(9) 0.0288(8) -0.0039(7) 0.0076(7) -0.0031(7)
C331 0.0320(11) 0.0791(17) 0.0757(16) -0.0141(13) 0.0042(10) -0.0134(10)
C351 0.0629(13) 0.0310(9) 0.0585(12) -0.0091(9) 0.0072(10) -0.0021(9)
C371 0.0641(13) 0.0445(11) 0.0335(9) 0.0051(8) 0.0053(9) -0.0067(10)
C372 0.0514(12) 0.0537(12) 0.0348(10) -0.0128(8) 0.0032(8) -0.0112(9)
C373 0.0543(13) 0.0559(13) 0.0455(11) -0.0127(9) 0.0165(10) 0.0072(10)

loop_
_atom_type_symbol
_atom_type_description
_atom_type_scat_dispersion_real
_atom_type_scat_dispersion_imag
_atom_type_scat_source
C C 0.0033 0.0016 'International Tables Vol C Tables 4.2.6.8 and 6.1.1.4'
H H 0.0000 0.0000 'International Tables Vol C Tables 4.2.6.8 and 6.1.1.4'
N N 0.0061 0.0033 'International Tables Vol C Tables 4.2.6.8 and 6.1.1.4'
Mo Mo -1.6832 0.6857 'International Tables Vol C Tables 4.2.6.8 and 6.1.1.4'

loop_
_geom_angle_atom_site_label_1
_geom_angle_atom_site_label_2
_geom_angle_atom_site_label_3
_geom_angle
_geom_angle_site_symmetry_1
_geom_angle_site_symmetry_3
_geom_angle_publ_flag
N3 Mo1 N2 116.77(6) . . ?
N3 Mo1 N1 120.03(6) . . ?
N2 Mo1 N1 119.42(6) . . ?
N3 Mo1 H1 95.1(7) . . ?
N2 Mo1 H1 96.4(7) . . ?
N1 Mo1 H1 97.9(7) . . ?
C21 N1 C27 117.48(13) . . ?
C21 N1 Mo1 106.85(9) . . ?
C27 N1 Mo1 135.62(11) . . ?
C12 C11 C16 118.75(15) . . ?
C12 C11 N2 120.86(15) . . ?
C16 C11 N2 120.29(15) . . ?
C13 C12 C11 121.13(17) . . ?
C12 C13 C14 118.68(17) . . ?
C12 C13 C131 120.39(18) . . ?
C14 C13 C131 120.93(17) . . ?
C15 C14 C13 121.75(16) . . ?
C14 C15 C16 118.70(17) . . ?
C14 C15 C151 121.09(17) . . ?
C16 C15 C151 120.21(17) . . ?
C15 C16 C11 120.98(16) . . ?
N2 C17 C173 110.65(14) . . ?
N2 C17 C172 108.48(14) . . ?
C173 C17 C172 108.96(15) . . ?
N2 C17 C171 109.78(14) . . ?
C173 C17 C171 109.90(17) . . ?
C172 C17 C171 109.02(17) . . ?
C11 N2 C17 117.11(13) . . ?
C11 N2 Mo1 107.65(10) . . ?
C17 N2 Mo1 135.22(11) . . ?
C22 C21 C26 118.80(15) . . ?
C22 C21 N1 120.76(14) . . ?
C26 C21 N1 120.25(15) . . ?
C21 C22 C23 120.96(15) . . ?
C24 C23 C22 118.68(16) . . ?
C24 C23 C231 120.74(16) . . ?
C22 C23 C231 120.58(16) . . ?
C23 C24 C25 121.99(16) . . ?
C24 C25 C26 118.41(16) . . ?
C24 C25 C251 120.69(17) . . ?
C26 C25 C251 120.79(17) . . ?
C25 C26 C21 121.11(16) . . ?
N1 C27 C272 110.44(15) . . ?
N1 C27 C271 110.39(15) . . ?
C272 C27 C271 109.53(18) . . ?
N1 C27 C273 108.22(14) . . ?
C272 C27 C273 109.47(17) . . ?
C271 C27 C273 108.76(16) . . ?
C31 N3 C37 118.48(12) . . ?
C31 N3 Mo1 107.56(10) . . ?
C37 N3 Mo1 133.64(10) . . ?
C36 C31 C32 118.68(15) . . ?
C36 C31 N3 119.39(14) . . ?
C32 C31 N3 121.80(15) . . ?
C33 C32 C31 121.00(16) . . ?
C34 C33 C32 118.82(16) . . ?
C34 C33 C331 120.72(17) . . ?
C32 C33 C331 120.43(18) . . ?
C35 C34 C33 121.64(16) . . ?
C34 C35 C36 118.70(16) . . ?
C34 C35 C351 121.20(16) . . ?
C36 C35 C351 120.10(17) . . ?
C31 C36 C35 121.14(16) . . ?
N3 C37 C372 108.24(14) . . ?
N3 C37 C371 110.14(14) . . ?
C372 C37 C371 108.15(16) . . ?
N3 C37 C373 110.60(15) . . ?
C372 C37 C373 109.15(16) . . ?
C371 C37 C373 110.49(16) . . ?

loop_
_geom_bond_atom_site_label_1
_geom_bond_atom_site_label_2
_geom_bond_distance
_geom_bond_site_symmetry_2
_geom_bond_publ_flag
Mo1 N3 1.9584(13) . ?
Mo1 N2 1.9588(13) . ?
Mo1 N1 1.9676(14) . ?
Mo1 H1 1.587(14) . ?
N1 C21 1.439(2) . ?
N1 C27 1.488(2) . ?
C11 C12 1.395(2) . ?
C11 C16 1.396(2) . ?
C11 N2 1.435(2) . ?
C12 C13 1.388(2) . ?
C13 C14 1.391(3) . ?
C13 C131 1.513(3) . ?
C14 C15 1.382(3) . ?
C15 C16 1.395(2) . ?
C15 C151 1.511(3) . ?
C17 N2 1.491(2) . ?
C17 C173 1.525(3) . ?
C17 C172 1.526(2) . ?
C17 C171 1.527(3) . ?
C21 C22 1.393(2) . ?
C21 C26 1.399(2) . ?
C22 C23 1.396(2) . ?
C23 C24 1.384(3) . ?
C23 C231 1.511(3) . ?
C24 C25 1.389(3) . ?
C25 C26 1.392(2) . ?
C25 C251 1.506(3) . ?
C27 C272 1.525(3) . ?
C27 C271 1.527(3) . ?
C27 C273 1.528(3) . ?
N3 C31 1.436(2) . ?
N3 C37 1.491(2) . ?
C31 C36 1.393(2) . ?
C31 C32 1.397(2) . ?
C32 C33 1.390(2) . ?
C33 C34 1.390(3) . ?
C33 C331 1.508(3) . ?
C34 C35 1.382(3) . ?
C35 C36 1.396(2) . ?
C35 C351 1.510(3) . ?
C37 C372 1.526(3) . ?
C37 C371 1.529(2) . ?
C37 C373 1.529(3) . ?

loop_
_cod_related_entry_id
_cod_related_entry_database
_cod_related_entry_code
1 ChemSpider 30660812
